data_7036817
loop_
_publ_author_name
'Ksi\;a\.zek, Maria'
'Kusz, Joachim'
'Bia\/lo\'nska, Agata'
'Bronisz, Robert'
'Weselski, Marek'

_publ_section_title
;
 Influence of conformational changes on spin crossover properties and
 superstructure formation in 2D coordination polymers
 [Fe(hbtz)2(RCN)2](ClO4)2.
;
_journal_issue 42
_journal_name_full 'Dalton transactions (Cambridge, England : 2003)'
_journal_page_first 18563
_journal_page_last 18575
_journal_paper_doi 10.1039/c5dt03249k
_journal_volume 44
_journal_year 2015
_chemical_formula_moiety 'C22 H38 Fe N18, 2(Cl O4)'
_chemical_formula_sum 'C22 H38 Cl2 Fe N18 O8'
_chemical_formula_weight 809.45
_chemical_name_systematic
;
catena-[bis(\m~2~-1,6-di(tetrazol-2-yl)hexane)-bis(propionitrile)]
-iron(II) diperchlorate
;
_space_group_IT_number 2
_symmetry_cell_setting triclinic
_symmetry_space_group_name_Hall '-P 1'
_symmetry_space_group_name_H-M 'P -1'
_atom_sites_solution_hydrogens geom
_atom_sites_solution_primary direct
_atom_sites_solution_secondary difmap
_audit_creation_method SHELXL-97
_audit_update_record
;
2012-02-19 deposited with the CCDC.
2015-10-08 downloaded from the CCDC.
;
_cell_angle_alpha 90.68(3)
_cell_angle_beta 68.74(4)
_cell_angle_gamma 66.37(3)
_cell_formula_units_Z 1
_cell_length_a 9.341(3)
_cell_length_b 9.555(2)
_cell_length_c 11.409(4)
_cell_measurement_reflns_used 5183
_cell_measurement_temperature 100(2)
_cell_measurement_theta_max 28.73
_cell_measurement_theta_min 2.90
_cell_volume 854.6(6)
_computing_cell_refinement
;
CrysAlis RED, Oxford Diffraction Ltd.,
Version 1.171.33.52 (release 06-11-2009 CrysAlis171 .NET)
(compiled Nov 6 2009,16:24:50)
;
_computing_data_collection
;
CrysAlis CCD, Oxford Diffraction Ltd.,
Version 1.171.33.52 (release 06-11-2009 CrysAlis171 .NET)
(compiled Nov 6 2009,16:24:50)
;
_computing_data_reduction
;
CrysAlis RED, Oxford Diffraction Ltd.,
Version 1.171.33.52 (release 06-11-2009 CrysAlis171 .NET)
(compiled Nov 6 2009,16:24:50)
;
_computing_structure_refinement
;
SHELXL-97 (Sheldrick, G. M. (2008). <i>Acta Cryst.</i> <b>A64</b>, 112-122.)
;
_computing_structure_solution
;
SHELXS-97 (Sheldrick, G. M. (2008). <i>Acta Cryst.</i> <b>A64</b>, 112-122.)
;
_diffrn_ambient_temperature 100(2)
_diffrn_measured_fraction_theta_full 0.986
_diffrn_measured_fraction_theta_max 0.986
_diffrn_measurement_device_type 'Kuma KM4CCD'
_diffrn_measurement_method '\w scan'
_diffrn_radiation_monochromator graphite
_diffrn_radiation_source 'fine-focus sealed tube'
_diffrn_radiation_type MoK\a
_diffrn_radiation_wavelength 0.71073
_diffrn_reflns_av_R_equivalents 0.0234
_diffrn_reflns_av_sigmaI/netI 0.0310
_diffrn_reflns_limit_h_max 11
_diffrn_reflns_limit_h_min -11
_diffrn_reflns_limit_k_max 11
_diffrn_reflns_limit_k_min -12
_diffrn_reflns_limit_l_max 14
_diffrn_reflns_limit_l_min -14
_diffrn_reflns_number 7328
_diffrn_reflns_theta_full 27.00
_diffrn_reflns_theta_max 27.00
_diffrn_reflns_theta_min 2.91
_diffrn_standards_number 0
_exptl_absorpt_coefficient_mu 0.671
_exptl_absorpt_correction_T_max 0.970
_exptl_absorpt_correction_T_min 0.869
_exptl_absorpt_correction_type analytical
_exptl_absorpt_process_details
;
CrysAlis RED, Oxford Diffraction Ltd.,
Version 1.171.33.52 (release 06-11-2009 CrysAlis171 .NET)
(compiled Nov 6 2009,16:24:50)
Analytical numeric absorption correction using a multifaceted crystal
model based on expressions derived by R.C. Clark & J.S. Reid.
(Clark, R. C. & Reid, J. S. (1995). Acta Cryst. A51, 887-897)
;
_exptl_crystal_colour purple
_exptl_crystal_density_diffrn 1.573
_exptl_crystal_density_method 'not measured'
_exptl_crystal_description plate
_exptl_crystal_F_000 420
_exptl_crystal_size_max 0.32
_exptl_crystal_size_mid 0.18
_exptl_crystal_size_min 0.05
_refine_diff_density_max 0.365
_refine_diff_density_min -0.332
_refine_diff_density_rms 0.063
_refine_ls_extinction_method none
_refine_ls_goodness_of_fit_ref 1.083
_refine_ls_hydrogen_treatment constr
_refine_ls_matrix_type full
_refine_ls_number_parameters 271
_refine_ls_number_reflns 3667
_refine_ls_number_restraints 48
_refine_ls_restrained_S_all 1.078
_refine_ls_R_factor_all 0.0382
_refine_ls_R_factor_gt 0.0298
_refine_ls_shift/su_max 0.001
_refine_ls_shift/su_mean 0.000
_refine_ls_structure_factor_coef Fsqd
_refine_ls_weighting_details 'calc w=1/[\s^2^(Fo^2^)+(0.0492P)^2^+0.0000P] where P=(Fo^2^+2Fc^2^)/3'
_refine_ls_weighting_scheme calc
_refine_ls_wR_factor_gt 0.0780
_refine_ls_wR_factor_ref 0.0804
_reflns_number_gt 3020
_reflns_number_total 3667
_reflns_threshold_expression >2sigma(I)
_cod_data_source_file c5dt03249k2.cif
_cod_data_source_block 3_100_down
_cod_depositor_comments 'Adding full bibliography for 7036814--7036817.cif.'
_cod_database_code 7036817

loop_
_symmetry_equiv_pos_as_xyz
'x, y, z'
'-x, -y, -z'

loop_
_atom_site_label
_atom_site_type_symbol
_atom_site_fract_x
_atom_site_fract_y
_atom_site_fract_z
_atom_site_U_iso_or_equiv
_atom_site_adp_type
_atom_site_occupancy
_atom_site_symmetry_multiplicity
_atom_site_calc_flag
_atom_site_refinement_flags
_atom_site_disorder_assembly
_atom_site_disorder_group
Fe1 Fe 0.0000 0.5000 0.0000 0.01141(10) Uani 1 2 d S . .
Cl1 Cl 0.30208(5) 0.93647(4) 0.24186(4) 0.01713(11) Uani 1 1 d . . .
O1 O 0.2276(9) 0.9641(11) 0.1462(7) 0.0242(12) Uani 0.74(4) 1 d PU A 1
O2 O 0.4787(8) 0.9088(9) 0.1803(11) 0.0215(11) Uani 0.74(4) 1 d PU A 1
O3 O 0.2935(14) 0.7959(12) 0.2893(11) 0.0231(11) Uani 0.74(4) 1 d PU A 1
O4 O 0.2095(13) 1.0679(9) 0.3442(9) 0.0277(13) Uani 0.74(4) 1 d PU A 1
O11 O 0.246(3) 0.995(3) 0.148(2) 0.028(3) Uani 0.26(4) 1 d PU A 2
O12 O 0.471(2) 0.927(2) 0.215(2) 0.020(2) Uani 0.26(4) 1 d PU A 2
O13 O 0.307(4) 0.798(4) 0.262(3) 0.027(3) Uani 0.26(4) 1 d PU A 2
O14 O 0.185(3) 1.047(3) 0.362(2) 0.023(3) Uani 0.26(4) 1 d PU A 2
N1 N 0.12659(18) 0.03947(16) -0.12343(13) 0.0190(3) Uani 1 1 d . . .
N2 N 0.09435(17) 0.11337(16) -0.21565(13) 0.0151(3) Uani 1 1 d . . .
N3 N 0.04503(17) 0.26410(15) -0.19264(13) 0.0148(3) Uani 1 1 d . . .
N4 N 0.04472(16) 0.29219(15) -0.07778(13) 0.0138(3) Uani 1 1 d . . .
C1 C 0.1259(2) 0.0299(2) -0.33784(16) 0.0182(3) Uani 1 1 d . . .
H1A H 0.0724 0.1049 -0.3856 0.022 Uiso 1 1 calc R . .
H1B H 0.0735 -0.0437 -0.3214 0.022 Uiso 1 1 calc R . .
C2 C 0.3165(2) -0.05888(19) -0.41774(16) 0.0180(3) Uani 1 1 d . . .
H2A H 0.3343 -0.1203 -0.4965 0.022 Uiso 1 1 calc R . .
H2B H 0.3689 -0.1326 -0.3687 0.022 Uiso 1 1 calc R . .
C3 C 0.4067(2) 0.04581(19) -0.45515(16) 0.0181(3) Uani 1 1 d . . .
H3A H 0.3485 0.1257 -0.4976 0.022 Uiso 1 1 calc R . .
H3B H 0.3992 0.0998 -0.3770 0.022 Uiso 1 1 calc R . .
C4 C 0.0935(2) 0.15517(19) -0.03791(16) 0.0177(3) Uani 1 1 d . . .
H4 H 0.1029 0.1431 0.0419 0.021 Uiso 1 1 calc R . .
N11 N -0.36291(17) 0.54521(16) 0.35841(13) 0.0173(3) Uani 1 1 d . . .
N12 N -0.21932(16) 0.43172(15) 0.35620(12) 0.0133(3) Uani 1 1 d . . .
N13 N -0.08714(17) 0.39248(15) 0.24618(13) 0.0148(3) Uani 1 1 d . . .
N14 N -0.14647(16) 0.48376(15) 0.17130(13) 0.0136(3) Uani 1 1 d . . .
C11 C -0.2051(2) 0.36966(18) 0.47019(15) 0.0151(3) Uani 1 1 d . . .
H11A H -0.0931 0.2787 0.4456 0.018 Uiso 1 1 calc R . .
H11B H -0.2954 0.3348 0.5096 0.018 Uiso 1 1 calc R . .
C12 C -0.2224(2) 0.49348(19) 0.56679(15) 0.0167(3) Uani 1 1 d . . .
H12A H -0.2114 0.4481 0.6424 0.020 Uiso 1 1 calc R . .
H12B H -0.3382 0.5799 0.5957 0.020 Uiso 1 1 calc R . .
C13 C -0.0916(2) 0.55962(18) 0.51597(16) 0.0162(3) Uani 1 1 d . . .
H13A H -0.0985 0.6008 0.4380 0.019 Uiso 1 1 calc R . .
H13B H -0.1213 0.6475 0.5809 0.019 Uiso 1 1 calc R . .
C14 C -0.3131(2) 0.57488(19) 0.24144(15) 0.0159(3) Uani 1 1 d . . .
H14 H -0.3860 0.6512 0.2105 0.019 Uiso 1 1 calc R . .
N20 N 0.19715(17) 0.40287(15) 0.04184(12) 0.0139(3) Uani 1 1 d . . .
C20 C 0.3071(2) 0.33860(18) 0.07230(15) 0.0144(3) Uani 1 1 d . . .
C21 C 0.4464(2) 0.25640(19) 0.11273(16) 0.0176(3) Uani 1 1 d . . .
H21A H 0.5137 0.1487 0.0637 0.021 Uiso 1 1 calc R . .
H21B H 0.3977 0.2510 0.2045 0.021 Uiso 1 1 calc R . .
C22 C 0.5649(2) 0.3355(2) 0.09264(19) 0.0247(4) Uani 1 1 d . . .
H22A H 0.6562 0.2761 0.1204 0.037 Uiso 1 1 calc R . .
H22B H 0.4997 0.4413 0.1429 0.037 Uiso 1 1 calc R . .
H22C H 0.6149 0.3399 0.0017 0.037 Uiso 1 1 calc R . .

loop_
_atom_site_aniso_label
_atom_site_aniso_U_11
_atom_site_aniso_U_22
_atom_site_aniso_U_33
_atom_site_aniso_U_23
_atom_site_aniso_U_13
_atom_site_aniso_U_12
Fe1 0.01081(17) 0.01129(17) 0.01114(17) 0.00165(12) -0.00398(13) -0.00425(13)
Cl1 0.0154(2) 0.0151(2) 0.0175(2) 0.00386(15) -0.00658(16) -0.00347(16)
O1 0.0225(16) 0.033(2) 0.0172(12) 0.0070(15) -0.0119(11) -0.0088(13)
O2 0.0165(12) 0.0213(18) 0.023(3) 0.0052(19) -0.0050(18) -0.0076(12)
O3 0.024(2) 0.0212(13) 0.028(3) 0.015(2) -0.010(2) -0.0131(13)
O4 0.025(3) 0.0188(18) 0.030(2) -0.0050(14) -0.0068(19) -0.0045(14)
O11 0.028(4) 0.033(5) 0.027(3) 0.010(4) -0.021(3) -0.008(3)
O12 0.016(3) 0.018(4) 0.022(5) 0.003(4) -0.006(4) -0.005(3)
O13 0.027(4) 0.023(4) 0.029(7) 0.015(5) -0.008(5) -0.012(3)
O14 0.018(4) 0.024(5) 0.025(5) -0.005(3) -0.008(4) -0.010(3)
N1 0.0238(8) 0.0159(7) 0.0172(7) 0.0050(6) -0.0069(6) -0.0098(6)
N2 0.0152(7) 0.0142(7) 0.0155(7) 0.0014(5) -0.0048(6) -0.0073(6)
N3 0.0150(7) 0.0136(7) 0.0140(7) -0.0003(5) -0.0045(6) -0.0059(6)
N4 0.0117(7) 0.0153(7) 0.0136(7) 0.0030(5) -0.0041(5) -0.0058(5)
C1 0.0197(9) 0.0190(8) 0.0165(8) -0.0027(7) -0.0057(7) -0.0105(7)
C2 0.0186(8) 0.0151(8) 0.0176(8) -0.0016(6) -0.0046(7) -0.0074(7)
C3 0.0174(9) 0.0150(8) 0.0200(9) -0.0007(7) -0.0054(7) -0.0073(7)
C4 0.0195(8) 0.0169(8) 0.0147(8) 0.0038(6) -0.0057(7) -0.0071(7)
N11 0.0146(7) 0.0188(7) 0.0169(7) 0.0038(6) -0.0059(6) -0.0062(6)
N12 0.0123(7) 0.0127(6) 0.0132(7) 0.0005(5) -0.0030(5) -0.0057(5)
N13 0.0154(7) 0.0141(7) 0.0140(7) 0.0022(5) -0.0047(6) -0.0068(6)
N14 0.0124(7) 0.0118(6) 0.0173(7) 0.0024(5) -0.0072(6) -0.0051(5)
C11 0.0167(8) 0.0153(8) 0.0135(8) 0.0045(6) -0.0047(7) -0.0084(7)
C12 0.0174(8) 0.0177(8) 0.0134(8) 0.0007(6) -0.0047(7) -0.0076(7)
C13 0.0175(9) 0.0132(8) 0.0178(8) 0.0012(6) -0.0075(7) -0.0064(7)
C14 0.0131(8) 0.0169(8) 0.0156(8) 0.0022(6) -0.0048(7) -0.0055(6)
N20 0.0138(7) 0.0130(6) 0.0128(7) 0.0009(5) -0.0033(5) -0.0059(5)
C20 0.0153(8) 0.0137(8) 0.0131(8) 0.0015(6) -0.0031(6) -0.0075(7)
C21 0.0174(8) 0.0179(8) 0.0175(8) 0.0039(7) -0.0094(7) -0.0055(7)
C22 0.0204(9) 0.0253(10) 0.0347(11) 0.0081(8) -0.0160(8) -0.0114(8)

loop_
_atom_type_symbol
_atom_type_description
_atom_type_scat_dispersion_real
_atom_type_scat_dispersion_imag
_atom_type_scat_source
C C 0.0033 0.0016 'International Tables Vol C Tables 4.2.6.8 and 6.1.1.4'
H H 0.0000 0.0000 'International Tables Vol C Tables 4.2.6.8 and 6.1.1.4'
N N 0.0061 0.0033 'International Tables Vol C Tables 4.2.6.8 and 6.1.1.4'
Cl Cl 0.1484 0.1585 'International Tables Vol C Tables 4.2.6.8 and 6.1.1.4'
O O 0.0106 0.0060 'International Tables Vol C Tables 4.2.6.8 and 6.1.1.4'
Fe Fe 0.3463 0.8444 'International Tables Vol C Tables 4.2.6.8 and 6.1.1.4'

loop_
_geom_angle_atom_site_label_1
_geom_angle_atom_site_label_2
_geom_angle_atom_site_label_3
_geom_angle
_geom_angle_site_symmetry_1
_geom_angle_site_symmetry_3
N20 Fe1 N20 180.00(12) . 2_565
N20 Fe1 N4 90.72(6) . 2_565
N20 Fe1 N4 89.28(6) 2_565 2_565
N20 Fe1 N4 89.28(6) . .
N20 Fe1 N4 90.72(6) 2_565 .
N4 Fe1 N4 180.00(3) 2_565 .
N20 Fe1 N14 90.63(7) . 2_565
N20 Fe1 N14 89.37(7) 2_565 2_565
N4 Fe1 N14 92.24(7) 2_565 2_565
N4 Fe1 N14 87.76(7) . 2_565
N20 Fe1 N14 89.37(7) . .
N20 Fe1 N14 90.63(7) 2_565 .
N4 Fe1 N14 87.76(7) 2_565 .
N4 Fe1 N14 92.24(7) . .
N14 Fe1 N14 180.00(8) 2_565 .
O13 Cl1 O11 115.9(16) . .
O13 Cl1 O4 121.2(10) . .
O11 Cl1 O4 102.6(9) . .
O13 Cl1 O2 105.0(14) . .
O11 Cl1 O2 99.6(9) . .
O4 Cl1 O2 110.5(4) . .
O13 Cl1 O12 107.7(16) . .
O11 Cl1 O12 111.2(10) . .
O4 Cl1 O12 96.6(8) . .
O2 Cl1 O12 15.9(7) . .
O13 Cl1 O14 107.6(12) . .
O11 Cl1 O14 107.2(12) . .
O4 Cl1 O14 14.5(9) . .
O2 Cl1 O14 121.9(8) . .
O12 Cl1 O14 106.9(11) . .
O13 Cl1 O1 100.5(14) . .
O11 Cl1 O1 15.8(10) . .
O4 Cl1 O1 110.1(5) . .
O2 Cl1 O1 108.7(4) . .
O12 Cl1 O1 122.4(8) . .
O14 Cl1 O1 110.9(10) . .
O13 Cl1 O3 10.5(13) . .
O11 Cl1 O3 123.2(11) . .
O4 Cl1 O3 110.9(4) . .
O2 Cl1 O3 109.2(5) . .
O12 Cl1 O3 109.0(9) . .
O14 Cl1 O3 97.5(9) . .
O1 Cl1 O3 107.4(5) . .
C4 N1 N2 101.68(13) . .
N3 N2 N1 114.95(13) . .
N3 N2 C1 122.85(14) . .
N1 N2 C1 122.01(14) . .
N2 N3 N4 104.49(13) . .
N3 N4 C4 107.11(13) . .
N3 N4 Fe1 122.42(11) . .
C4 N4 Fe1 130.21(11) . .
N2 C1 C2 110.52(14) . .
N2 C1 H1A 109.5 . .
C2 C1 H1A 109.5 . .
N2 C1 H1B 109.5 . .
C2 C1 H1B 109.5 . .
H1A C1 H1B 108.1 . .
C1 C2 C3 113.43(14) . .
C1 C2 H2A 108.9 . .
C3 C2 H2A 108.9 . .
C1 C2 H2B 108.9 . .
C3 C2 H2B 108.9 . .
H2A C2 H2B 107.7 . .
C3 C3 C2 111.76(17) 2_654 .
C3 C3 H3A 109.3 2_654 .
C2 C3 H3A 109.3 . .
C3 C3 H3B 109.3 2_654 .
C2 C3 H3B 109.3 . .
H3A C3 H3B 107.9 . .
N1 C4 N4 111.77(15) . .
N1 C4 H4 124.1 . .
N4 C4 H4 124.1 . .
C14 N11 N12 102.12(14) . .
N13 N12 N11 114.09(14) . .
N13 N12 C11 122.68(13) . .
N11 N12 C11 122.84(13) . .
N12 N13 N14 105.04(13) . .
N13 N14 C14 106.95(13) . .
N13 N14 Fe1 124.04(11) . .
C14 N14 Fe1 128.27(12) . .
N12 C11 C12 110.40(13) . .
N12 C11 H11A 109.6 . .
C12 C11 H11A 109.6 . .
N12 C11 H11B 109.6 . .
C12 C11 H11B 109.6 . .
H11A C11 H11B 108.1 . .
C11 C12 C13 114.58(14) . .
C11 C12 H12A 108.6 . .
C13 C12 H12A 108.6 . .
C11 C12 H12B 108.6 . .
C13 C12 H12B 108.6 . .
H12A C12 H12B 107.6 . .
C13 C13 C12 113.47(17) 2_566 .
C13 C13 H13A 108.9 2_566 .
C12 C13 H13A 108.9 . .
C13 C13 H13B 108.9 2_566 .
C12 C13 H13B 108.9 . .
H13A C13 H13B 107.7 . .
N11 C14 N14 111.80(15) . .
N11 C14 H14 124.1 . .
N14 C14 H14 124.1 . .
C20 N20 Fe1 174.34(13) . .
N20 C20 C21 179.35(17) . .
C20 C21 C22 112.49(14) . .
C20 C21 H21A 109.1 . .
C22 C21 H21A 109.1 . .
C20 C21 H21B 109.1 . .
C22 C21 H21B 109.1 . .
H21A C21 H21B 107.8 . .
C21 C22 H22A 109.5 . .
C21 C22 H22B 109.5 . .
H22A C22 H22B 109.5 . .
C21 C22 H22C 109.5 . .
H22A C22 H22C 109.5 . .
H22B C22 H22C 109.5 . .

loop_
_geom_bond_atom_site_label_1
_geom_bond_atom_site_label_2
_geom_bond_distance
_geom_bond_site_symmetry_2
Fe1 N20 1.9387(15) .
Fe1 N20 1.9387(15) 2_565
Fe1 N4 1.9822(15) 2_565
Fe1 N4 1.9822(15) .
Fe1 N14 1.9884(17) 2_565
Fe1 N14 1.9884(17) .
Cl1 O13 1.33(3) .
Cl1 O11 1.38(2) .
Cl1 O4 1.432(8) .
Cl1 O2 1.446(7) .
Cl1 O12 1.46(2) .
Cl1 O14 1.46(2) .
Cl1 O1 1.468(8) .
Cl1 O3 1.475(11) .
N1 C4 1.323(2) .
N1 N2 1.332(2) .
N2 N3 1.3141(19) .
N2 C1 1.468(2) .
N3 N4 1.3333(19) .
N4 C4 1.347(2) .
C1 C2 1.521(2) .
C1 H1A 0.9900 .
C1 H1B 0.9900 .
C2 C3 1.523(2) .
C2 H2A 0.9900 .
C2 H2B 0.9900 .
C3 C3 1.521(3) 2_654
C3 H3A 0.9900 .
C3 H3B 0.9900 .
C4 H4 0.9500 .
N11 C14 1.320(2) .
N11 N12 1.3358(19) .
N12 N13 1.3170(19) .
N12 C11 1.463(2) .
N13 N14 1.3309(19) .
N14 C14 1.347(2) .
C11 C12 1.525(2) .
C11 H11A 0.9900 .
C11 H11B 0.9900 .
C12 C13 1.531(2) .
C12 H12A 0.9900 .
C12 H12B 0.9900 .
C13 C13 1.528(3) 2_566
C13 H13A 0.9900 .
C13 H13B 0.9900 .
C14 H14 0.9500 .
N20 C20 1.145(2) .
C20 C21 1.466(2) .
C21 C22 1.530(2) .
C21 H21A 0.9900 .
C21 H21B 0.9900 .
C22 H22A 0.9800 .
C22 H22B 0.9800 .
C22 H22C 0.9800 .

loop_
_geom_torsion_atom_site_label_1
_geom_torsion_atom_site_label_2
_geom_torsion_atom_site_label_3
_geom_torsion_atom_site_label_4
_geom_torsion
_geom_torsion_site_symmetry_1
_geom_torsion_site_symmetry_4
C4 N1 N2 N3 0.21(17) . .
C4 N1 N2 C1 175.27(14) . .
N1 N2 N3 N4 0.10(17) . .
C1 N2 N3 N4 -174.92(13) . .
N2 N3 N4 C4 -0.37(16) . .
N2 N3 N4 Fe1 174.36(9) . .
N20 Fe1 N4 N3 -132.55(12) . .
N20 Fe1 N4 N3 47.45(12) 2_565 .
N4 Fe1 N4 N3 92(100) 2_565 .
N14 Fe1 N4 N3 -41.89(12) 2_565 .
N14 Fe1 N4 N3 138.11(12) . .
N20 Fe1 N4 C4 40.85(15) . .
N20 Fe1 N4 C4 -139.15(14) 2_565 .
N4 Fe1 N4 C4 -94(100) 2_565 .
N14 Fe1 N4 C4 131.51(14) 2_565 .
N14 Fe1 N4 C4 -48.49(14) . .
N3 N2 C1 C2 103.85(17) . .
N1 N2 C1 C2 -70.82(19) . .
N2 C1 C2 C3 -62.84(19) . .
C1 C2 C3 C3 -174.76(17) . 2_654
N2 N1 C4 N4 -0.44(17) . .
N3 N4 C4 N1 0.53(18) . .
Fe1 N4 C4 N1 -173.64(11) . .
C14 N11 N12 N13 0.43(17) . .
C14 N11 N12 C11 173.42(14) . .
N11 N12 N13 N14 -0.51(17) . .
C11 N12 N13 N14 -173.51(13) . .
N12 N13 N14 C14 0.36(16) . .
N12 N13 N14 Fe1 171.19(9) . .
N20 Fe1 N14 N13 -16.23(12) . .
N20 Fe1 N14 N13 163.77(12) 2_565 .
N4 Fe1 N14 N13 -106.98(13) 2_565 .
N4 Fe1 N14 N13 73.02(13) . .
N14 Fe1 N14 N13 -147(100) 2_565 .
N20 Fe1 N14 C14 152.57(14) . .
N20 Fe1 N14 C14 -27.43(14) 2_565 .
N4 Fe1 N14 C14 61.82(14) 2_565 .
N4 Fe1 N14 C14 -118.18(14) . .
N14 Fe1 N14 C14 22(100) 2_565 .
N13 N12 C11 C12 106.48(16) . .
N11 N12 C11 C12 -65.91(19) . .
N12 C11 C12 C13 -57.94(18) . .
C11 C12 C13 C13 -65.6(2) . 2_566
N12 N11 C14 N14 -0.18(17) . .
N13 N14 C14 N11 -0.12(18) . .
Fe1 N14 C14 N11 -170.43(11) . .
N20 Fe1 N20 C20 -4(100) 2_565 .
N4 Fe1 N20 C20 121.0(13) 2_565 .
N4 Fe1 N20 C20 -59.0(13) . .
N14 Fe1 N20 C20 -146.8(13) 2_565 .
N14 Fe1 N20 C20 33.2(13) . .
Fe1 N20 C20 C21 -38(16) . .
N20 C20 C21 C22 -126(15) . .
